data_1504984
loop_
_publ_author_name
'Lu, Changqing'
'VanDerveer, Don'
'DesMarteau, Darryl D.'

_publ_section_title
;
 Fluoroalkylation of imidazoles by hypervalent iodonium salts.
;
_journal_issue 24
_journal_name_full 'Organic letters'
_journal_page_first 5565
_journal_page_last 5568
_journal_paper_doi 10.1021/ol802399z
_journal_volume 10
_journal_year 2008
_chemical_formula_sum 'C6 H3 F7 N2'
_chemical_formula_weight 236.10
_chemical_name_systematic
; 
 ? 
;
_space_group_IT_number 61
_symmetry_cell_setting orthorhombic
_symmetry_space_group_name_Hall '-P 2ac 2ab'
_symmetry_space_group_name_H-M 'P b c a'
_atom_sites_solution_hydrogens geom
_atom_sites_solution_primary direct
_atom_sites_solution_secondary difmap
_audit_creation_method SHELXL-97
_cell_angle_alpha 90.00
_cell_angle_beta 90.00
_cell_angle_gamma 90.00
_cell_formula_units_Z 8
_cell_length_a 9.823(2)
_cell_length_b 7.3020(15)
_cell_length_c 23.688(5)
_cell_measurement_reflns_used 349
_cell_measurement_temperature 153(2)
_cell_measurement_theta_max 24.3606
_cell_measurement_theta_min 5.2910
_cell_volume 1699.1(6)
_computing_cell_refinement 'CrystalClear (Rigaku/MSC,2001)'
_computing_data_collection 'CrystalClear (Rigaku/MSC,2001)'
_computing_data_reduction 'CrystalClear (Rigaku/MSC,2001)'
_computing_molecular_graphics 'SHELXTL 6.10 (Bruker AXS,2000)'
_computing_publication_material 'SHELXTL 6.10 (Bruker AXS,2000)'
_computing_structure_refinement 'SHELXTL 6.10 (Bruker AXS,2000)'
_computing_structure_solution 'SHELXTL 6.10 (Bruker AXS,2000)'
_diffrn_ambient_temperature 153(2)
_diffrn_detector_area_resol_mean 14.6306
_diffrn_measured_fraction_theta_full 0.975
_diffrn_measured_fraction_theta_max 0.975
_diffrn_measurement_details
;
scan:
    Number of images: 260
               Slice: -40.0000 - 90.0000
         Image width: 0.5000
            Exp time: 240.0000
       Rotation axis: Omega
               Omega: 0.0000
                 Chi: 45.0000
                 Phi: 0.0000
                 XTD: 27.6492
              2theta: -0.2503
scan:
    Number of images: 220
               Slice: -30.0000 - 80.0000
         Image width: 0.5000
            Exp time: 240.0000
       Rotation axis: Omega
               Omega: 0.0000
                 Chi: 45.0000
                 Phi: 90.0000
                 XTD: 27.6492
              2theta: -0.2503

;
_diffrn_measurement_device
;
Mercury CCD (2x2 bin mode)
;
_diffrn_measurement_device_details
;
AFC8: Eulerian 3 circle
;
_diffrn_measurement_method omega
_diffrn_radiation_detector CCD
_diffrn_radiation_monochromator 'Graphite Monochromator'
_diffrn_radiation_source 'Sealed Tube'
_diffrn_radiation_type MoK\a
_diffrn_radiation_wavelength 0.71073
_diffrn_reflns_av_R_equivalents 0.2379
_diffrn_reflns_av_sigmaI/netI 0.1623
_diffrn_reflns_limit_h_max 10
_diffrn_reflns_limit_h_min -11
_diffrn_reflns_limit_k_max 8
_diffrn_reflns_limit_k_min -7
_diffrn_reflns_limit_l_max 22
_diffrn_reflns_limit_l_min -27
_diffrn_reflns_number 4163
_diffrn_reflns_reduction_process 'Lp corrections applied'
_diffrn_reflns_theta_full 25.01
_diffrn_reflns_theta_max 25.01
_diffrn_reflns_theta_min 3.44
_exptl_absorpt_coefficient_mu 0.222
_exptl_absorpt_correction_T_max 0.9956
_exptl_absorpt_correction_T_min 0.8568
_exptl_absorpt_correction_type multi-scan
_exptl_absorpt_process_details 'REQAB, Rigaku/MSC, The Woodlands, TX, USA, 1999'
_exptl_crystal_colour colorless
_exptl_crystal_density_diffrn 1.846
_exptl_crystal_density_method 'not measured'
_exptl_crystal_description plate
_exptl_crystal_F_000 928
_exptl_crystal_size_max 0.72
_exptl_crystal_size_mid 0.24
_exptl_crystal_size_min 0.02
_refine_diff_density_max 0.687
_refine_diff_density_min -0.665
_refine_diff_density_rms 0.187
_refine_ls_extinction_method none
_refine_ls_goodness_of_fit_ref 1.447
_refine_ls_hydrogen_treatment constr
_refine_ls_matrix_type full
_refine_ls_number_parameters 136
_refine_ls_number_reflns 1462
_refine_ls_number_restraints 0
_refine_ls_restrained_S_all 1.447
_refine_ls_R_factor_all 0.2384
_refine_ls_R_factor_gt 0.1748
_refine_ls_shift/su_max 0.001
_refine_ls_shift/su_mean 0.000
_refine_ls_structure_factor_coef Fsqd
_refine_ls_weighting_details 'calc w=1/[\s^2^(Fo^2^)+(0.2000P)^2^+0.0000P] where P=(Fo^2^+2Fc^2^)/3'
_refine_ls_weighting_scheme calc
_refine_ls_wR_factor_gt 0.4132
_refine_ls_wR_factor_ref 0.4888
_reflns_number_gt 744
_reflns_number_total 1462
_reflns_threshold_expression >2sigma(I)
_cod_data_source_file ol802399z_si_003.cif
_cod_data_source_block imidazole
_cod_original_sg_symbol_H-M Pbca
_cod_database_code 1504984

loop_
_symmetry_equiv_pos_as_xyz
'x, y, z'
'-x+1/2, -y, z+1/2'
'x+1/2, -y+1/2, -z'
'-x, y+1/2, -z+1/2'
'-x, -y, -z'
'x-1/2, y, -z-1/2'
'-x-1/2, y-1/2, z'
'x, -y-1/2, z-1/2'

loop_
_atom_site_label
_atom_site_type_symbol
_atom_site_fract_x
_atom_site_fract_y
_atom_site_fract_z
_atom_site_U_iso_or_equiv
_atom_site_adp_type
_atom_site_occupancy
_atom_site_symmetry_multiplicity
_atom_site_calc_flag
_atom_site_refinement_flags
F1 F 0.2563(7) 0.2607(11) 0.1721(3) 0.079(2) Uani 1 1 d .
F2 F 0.3998(9) 0.3790(14) 0.2279(3) 0.087(3) Uani 1 1 d .
F3 F 0.3630(8) 0.0903(14) 0.2299(3) 0.082(3) Uani 1 1 d .
F4 F 0.4382(8) 0.0703(10) 0.1181(3) 0.076(2) Uani 1 1 d .
F5 F 0.5974(8) 0.1394(15) 0.1801(3) 0.086(3) Uani 1 1 d .
F6 F 0.4154(7) 0.4468(11) 0.0962(3) 0.072(2) Uani 1 1 d .
F7 F 0.5885(8) 0.4904(11) 0.1523(3) 0.074(2) Uani 1 1 d .
N1 N 0.8039(9) 0.2694(14) 0.0172(4) 0.054(2) Uani 1 1 d .
H1N H 0.8919 0.2599 0.0042 0.064 Uiso 1 1 calc R
N2 N 0.5782(9) 0.2606(14) 0.0191(4) 0.055(2) Uani 1 1 d .
C1 C 0.6881(11) 0.2288(17) -0.0123(5) 0.055(3) Uani 1 1 d .
H1 H 0.6863 0.1836 -0.0503 0.066 Uiso 1 1 calc R
C2 C 0.6255(10) 0.3213(17) 0.0695(4) 0.050(3) Uani 1 1 d .
C3 C 0.7640(10) 0.3274(19) 0.0703(5) 0.059(3) Uani 1 1 d .
H3 H 0.8215 0.3640 0.1010 0.070 Uiso 1 1 calc R
C4 C 0.5313(11) 0.3673(15) 0.1171(4) 0.050(2) Uani 1 1 d .
C5 C 0.4873(10) 0.2041(17) 0.1537(5) 0.055(3) Uani 1 1 d .
C6 C 0.3743(11) 0.232(2) 0.1972(5) 0.064(3) Uani 1 1 d .

loop_
_atom_site_aniso_label
_atom_site_aniso_U_11
_atom_site_aniso_U_22
_atom_site_aniso_U_33
_atom_site_aniso_U_23
_atom_site_aniso_U_13
_atom_site_aniso_U_12
F1 0.040(4) 0.105(6) 0.094(5) 0.005(4) 0.001(3) 0.003(4)
F2 0.070(5) 0.108(7) 0.082(5) -0.035(5) 0.022(4) -0.023(5)
F3 0.066(5) 0.109(6) 0.070(4) 0.019(5) 0.016(3) -0.012(5)
F4 0.068(4) 0.067(4) 0.093(5) -0.001(4) 0.029(4) -0.014(4)
F5 0.053(4) 0.126(7) 0.080(5) 0.030(5) 0.006(3) 0.024(5)
F6 0.048(3) 0.080(5) 0.087(5) 0.010(4) 0.010(3) 0.020(3)
F7 0.070(4) 0.077(5) 0.076(4) -0.014(4) 0.017(3) -0.018(4)
N1 0.029(4) 0.074(7) 0.058(5) 0.008(4) -0.006(4) -0.001(4)
N2 0.031(4) 0.070(6) 0.063(5) 0.002(5) 0.003(4) -0.004(4)
C1 0.037(5) 0.066(8) 0.063(6) 0.015(5) 0.004(5) 0.006(5)
C2 0.035(5) 0.068(7) 0.048(5) -0.006(5) 0.005(4) -0.007(5)
C3 0.031(5) 0.084(8) 0.061(6) 0.006(6) -0.008(4) -0.015(5)
C4 0.048(5) 0.050(5) 0.051(5) -0.005(5) 0.006(4) 0.000(5)
C5 0.035(5) 0.059(6) 0.071(6) 0.009(6) 0.003(5) 0.007(5)
C6 0.043(6) 0.089(9) 0.060(6) 0.006(7) 0.007(5) -0.013(6)

loop_
_atom_type_symbol
_atom_type_description
_atom_type_scat_dispersion_real
_atom_type_scat_dispersion_imag
_atom_type_scat_source
C C 0.0033 0.0016 'International Tables Vol C Tables 4.2.6.8 and 6.1.1.4'
H H 0.0000 0.0000 'International Tables Vol C Tables 4.2.6.8 and 6.1.1.4'
F F 0.0171 0.0103 'International Tables Vol C Tables 4.2.6.8 and 6.1.1.4'
N N 0.0061 0.0033 'International Tables Vol C Tables 4.2.6.8 and 6.1.1.4'

loop_
_geom_angle_atom_site_label_1
_geom_angle_atom_site_label_2
_geom_angle_atom_site_label_3
_geom_angle
C1 N1 C3 107.1(9)
C1 N1 H1N 126.4
C3 N1 H1N 126.4
C1 N2 C2 105.7(9)
N2 C1 N1 110.6(10)
N2 C1 H1 124.7
N1 C1 H1 124.7
N2 C2 C3 111.4(10)
N2 C2 C4 121.7(9)
C3 C2 C4 126.9(10)
C2 C3 N1 105.2(9)
C2 C3 H3 127.4
N1 C3 H3 127.4
F7 C4 F6 106.6(9)
F7 C4 C2 110.9(9)
F6 C4 C2 109.7(9)
F7 C4 C5 106.6(9)
F6 C4 C5 107.4(8)
C2 C4 C5 115.2(9)
F5 C5 F4 108.6(10)
F5 C5 C6 108.7(10)
F4 C5 C6 104.7(9)
F5 C5 C4 108.1(9)
F4 C5 C4 107.7(9)
C6 C5 C4 118.7(10)
F3 C6 F2 109.7(10)
F3 C6 F1 108.6(10)
F2 C6 F1 106.8(12)
F3 C6 C5 110.9(11)
F2 C6 C5 110.0(10)
F1 C6 C5 110.8(10)

loop_
_geom_bond_atom_site_label_1
_geom_bond_atom_site_label_2
_geom_bond_distance
F1 C6 1.320(14)
F2 C6 1.318(16)
F3 C6 1.299(16)
F4 C5 1.378(15)
F5 C5 1.336(13)
F6 C4 1.370(13)
F7 C4 1.349(13)
N1 C1 1.368(15)
N1 C3 1.382(16)
N1 H1N 0.9200
N2 C1 1.330(15)
N2 C2 1.355(14)
C1 H1 0.9600
C2 C3 1.361(15)
C2 C4 1.497(14)
C3 H3 0.9600
C4 C5 1.535(16)
C5 C6 1.529(15)

loop_
_geom_torsion_atom_site_label_1
_geom_torsion_atom_site_label_2
_geom_torsion_atom_site_label_3
_geom_torsion_atom_site_label_4
_geom_torsion
C2 N2 C1 N1 -0.4(13)
C3 N1 C1 N2 0.9(13)
C1 N2 C2 C3 -0.3(14)
C1 N2 C2 C4 -178.3(11)
N2 C2 C3 N1 0.8(15)
C4 C2 C3 N1 178.7(11)
C1 N1 C3 C2 -1.0(13)
N2 C2 C4 F7 -154.5(11)
C3 C2 C4 F7 27.7(17)
N2 C2 C4 F6 -37.0(15)
C3 C2 C4 F6 145.3(13)
N2 C2 C4 C5 84.3(14)
C3 C2 C4 C5 -93.4(15)
F7 C4 C5 F5 -58.2(12)
F6 C4 C5 F5 -172.2(9)
C2 C4 C5 F5 65.3(13)
F7 C4 C5 F4 -175.4(9)
F6 C4 C5 F4 70.6(10)
C2 C4 C5 F4 -51.9(11)
F7 C4 C5 C6 66.1(12)
F6 C4 C5 C6 -47.9(13)
C2 C4 C5 C6 -170.5(10)
F5 C5 C6 F3 -46.8(14)
F4 C5 C6 F3 69.1(11)
C4 C5 C6 F3 -170.8(10)
F5 C5 C6 F2 74.7(14)
F4 C5 C6 F2 -169.4(10)
C4 C5 C6 F2 -49.3(14)
F5 C5 C6 F1 -167.4(11)
F4 C5 C6 F1 -51.5(13)
C4 C5 C6 F1 68.6(15)

loop_
_cod_related_entry_id
_cod_related_entry_code
_cod_related_entry_database
1 500926 ChemSpider
